data_4341982
loop_
_publ_author_name
'Huo, Yu'
'Huo, Zhiyuan'
'Ma, Pengtao'
'Wang, Jingping'
'Niu, Jingyang'

_publ_section_title
;
 Polyoxotungstate incorporating organotriphosphonate ligands: synthesis,
 characterization, and catalytic for alkene epoxidation.
;
_journal_issue 2
_journal_name_full 'Inorganic chemistry'
_journal_page_first 406
_journal_page_last 408
_journal_paper_doi 10.1021/ic502404m
_journal_volume 54
_journal_year 2015
_chemical_formula_sum 'C6 H66 As2 K4 N2 O137 P6 W28 Zn2'
_chemical_formula_weight 8143.32
_chemical_name_systematic
; 
 ? 
;
_space_group_IT_number 15
_symmetry_cell_setting monoclinic
_symmetry_space_group_name_Hall '-C 2yc'
_symmetry_space_group_name_H-M 'C 1 2/c 1'
_atom_sites_solution_hydrogens geom
_atom_sites_solution_primary direct
_atom_sites_solution_secondary difmap
_audit_creation_method SHELXL-97
_cell_angle_alpha 90.00
_cell_angle_beta 122.146(2)
_cell_angle_gamma 90.00
_cell_formula_units_Z 4
_cell_length_a 29.845(4)
_cell_length_b 27.693(4)
_cell_length_c 20.613(3)
_cell_measurement_reflns_used 9898
_cell_measurement_temperature 296(2)
_cell_measurement_theta_max 28.22
_cell_measurement_theta_min 2.35
_cell_volume 14425(4)
_computing_cell_refinement 'Bruker SAINT'
_computing_data_collection 'Bruker APEX2'
_computing_data_reduction 'Bruker SAINT'
_computing_molecular_graphics 'Bruker SHELXTL'
_computing_publication_material 'Bruker SHELXTL'
_computing_structure_refinement 'SHELXL-97 (Sheldrick, 1997)'
_computing_structure_solution 'SHELXS-97 (Sheldrick, 1990)'
_diffrn_ambient_temperature 296(2)
_diffrn_measured_fraction_theta_full 0.993
_diffrn_measured_fraction_theta_max 0.993
_diffrn_measurement_device_type 'Bruker APEX-II CCD'
_diffrn_measurement_method '\f and \w scans'
_diffrn_radiation_monochromator graphite
_diffrn_radiation_source 'fine-focus sealed tube'
_diffrn_radiation_type MoK\a
_diffrn_radiation_wavelength 0.71073
_diffrn_reflns_av_R_equivalents 0.0752
_diffrn_reflns_av_sigmaI/netI 0.0890
_diffrn_reflns_limit_h_max 35
_diffrn_reflns_limit_h_min -30
_diffrn_reflns_limit_k_max 32
_diffrn_reflns_limit_k_min -31
_diffrn_reflns_limit_l_max 24
_diffrn_reflns_limit_l_min -24
_diffrn_reflns_number 35089
_diffrn_reflns_theta_full 25.00
_diffrn_reflns_theta_max 25.00
_diffrn_reflns_theta_min 1.88
_exptl_absorpt_coefficient_mu 23.299
_exptl_absorpt_correction_T_max 0.0590
_exptl_absorpt_correction_T_min 0.0339
_exptl_absorpt_correction_type multi-scan
_exptl_absorpt_process_details SADABS
_exptl_crystal_colour colorless
_exptl_crystal_density_diffrn 3.743
_exptl_crystal_density_method 'not measured'
_exptl_crystal_description block
_exptl_crystal_F_000 14304
_exptl_crystal_size_max 0.45
_exptl_crystal_size_mid 0.35
_exptl_crystal_size_min 0.28
_refine_diff_density_max 5.363
_refine_diff_density_min -4.878
_refine_diff_density_rms 0.628
_refine_ls_extinction_method none
_refine_ls_goodness_of_fit_ref 1.000
_refine_ls_hydrogen_treatment mixed
_refine_ls_matrix_type full
_refine_ls_number_parameters 885
_refine_ls_number_reflns 12624
_refine_ls_number_restraints 138
_refine_ls_restrained_S_all 0.997
_refine_ls_R_factor_all 0.0989
_refine_ls_R_factor_gt 0.0668
_refine_ls_shift/su_max 0.001
_refine_ls_shift/su_mean 0.000
_refine_ls_structure_factor_coef Fsqd
_refine_ls_weighting_details 'calc w=1/[\s^2^(Fo^2^)+(0.1141P)^2^+0.0000P] where P=(Fo^2^+2Fc^2^)/3'
_refine_ls_weighting_scheme calc
_refine_ls_wR_factor_gt 0.1673
_refine_ls_wR_factor_ref 0.1842
_reflns_number_gt 8859
_reflns_number_total 12624
_reflns_threshold_expression >2sigma(I)
_cod_data_source_file ic502404m_si_002.cif
_cod_data_source_block njy1
_cod_depositor_comments
;
The following automatic conversions were performed:

'_symmetry_cell_setting' value 'Monoclinic' changed to 'monoclinic'
according to
/home/saulius/struct/COD-crude-data--automatic-downloads/rss-feeds/ACS/lib/dictionaries/cif_core.dic
dictionary named 'cif_core.dic' version 2.4.2 from
2011-04-26.

'_exptl_absorpt_correction_type' value 'Multi-scan'
changed to 'multi-scan' according to
/home/saulius/struct/COD-crude-data--automatic-downloads/rss-feeds/ACS/lib/dictionaries/cif_core.dic
dictionary named 'cif_core.dic' version 2.4.2 from 2011-04-26.

Automatic conversion script
Id: cif_fix_values 2935 2014-11-11 08:27:57Z andrius 

 Adding full bibliography for 4341982.cif.
;
_cod_original_sg_symbol_H-M C2/c
_cod_database_code 4341982

loop_
_symmetry_equiv_pos_as_xyz
'x, y, z'
'-x, y, -z+1/2'
'x+1/2, y+1/2, z'
'-x+1/2, y+1/2, -z+1/2'
'-x, -y, -z'
'x, -y, z-1/2'
'-x+1/2, -y+1/2, -z'
'x+1/2, -y+1/2, z-1/2'

loop_
_atom_site_label
_atom_site_type_symbol
_atom_site_fract_x
_atom_site_fract_y
_atom_site_fract_z
_atom_site_U_iso_or_equiv
_atom_site_adp_type
_atom_site_occupancy
_atom_site_symmetry_multiplicity
_atom_site_calc_flag
_atom_site_refinement_flags
W1 W 0.18312(4) 0.56890(3) 0.84196(5) 0.0197(2) Uani 1 1 d .
W2 W 0.31586(4) 0.56560(3) 0.94490(5) 0.0195(2) Uani 1 1 d .
W3 W 0.24739(4) 0.48525(3) 0.80222(5) 0.0228(2) Uani 1 1 d .
W4 W 0.38997(3) 0.60707(3) 0.85921(5) 0.0219(2) Uani 1 1 d .
W5 W 0.32381(4) 0.52367(3) 0.71573(5) 0.0240(2) Uani 1 1 d .
W6 W 0.32596(4) 0.64106(3) 0.67423(5) 0.0203(2) Uani 1 1 d .
W7 W 0.17823(4) 0.64245(3) 0.55830(5) 0.0200(2) Uani 1 1 d .
W8 W 0.17811(4) 0.52556(3) 0.60207(5) 0.0239(2) Uani 1 1 d .
W9 W 0.11019(3) 0.60739(3) 0.63771(5) 0.0223(2) Uani 1 1 d .
W10 W 0.33188(4) 0.76278(3) 0.74396(5) 0.0212(2) Uani 1 1 d .
W11 W 0.18557(4) 0.76504(3) 0.62836(5) 0.0194(2) Uani 1 1 d .
W12 W 0.11917(3) 0.73131(3) 0.70955(5) 0.0186(2) Uani 1 1 d .
W13 W 0.18758(3) 0.69077(3) 0.91123(5) 0.0156(2) Uani 1 1 d .
W14 W 0.32167(3) 0.68897(3) 1.01372(4) 0.0165(2) Uani 1 1 d .
As1 As 0.25050(8) 0.62139(7) 0.76000(11) 0.0138(4) Uani 1 1 d .
Zn1 Zn 0.38742(8) 0.73370(8) 0.92082(11) 0.0087(5) Uani 1 1 d .
P1 P 0.2561(2) 0.74592(19) 0.8297(3) 0.0138(11) Uani 1 1 d .
P2 P 0.3618(2) 0.8488(2) 0.8735(3) 0.0215(13) Uani 1 1 d .
P3 P 0.1491(2) 0.8477(2) 0.7096(3) 0.0213(13) Uani 1 1 d .
K1 K 0.0424(3) 0.6798(3) 0.9147(4) 0.071(2) Uani 1 1 d .
K2 K 0.0859(5) 0.7563(5) 0.3799(7) 0.096(4) Uani 0.75 1 d P
K3 K 0.0000 0.9077(11) 0.7500 0.098(9) Uani 0.50 2 d SP
N1 N 0.2550(7) 0.8484(6) 0.8197(9) 0.021(4) Uani 1 1 d .
O1 O 0.1405(7) 0.5540(6) 0.8696(9) 0.036(4) Uani 1 1 d .
O2 O 0.2487(6) 0.5602(5) 0.9385(8) 0.019(3) Uani 1 1 d U
O3 O 0.1938(6) 0.5016(5) 0.8206(8) 0.023(3) Uani 1 1 d .
O4 O 0.1868(5) 0.6352(5) 0.8495(8) 0.022(3) Uani 1 1 d .
O5 O 0.1360(6) 0.5764(5) 0.7319(8) 0.026(4) Uani 1 1 d .
O6 O 0.2491(5) 0.5726(5) 0.8147(7) 0.014(3) Uani 1 1 d U
O7 O 0.3571(7) 0.5494(6) 1.0377(8) 0.039(4) Uani 1 1 d .
O8 O 0.2999(6) 0.4993(5) 0.9050(8) 0.028(4) Uani 1 1 d .
O9 O 0.3618(6) 0.5708(5) 0.9075(7) 0.025(3) Uani 1 1 d U
O10 O 0.3142(5) 0.6320(5) 0.9519(8) 0.020(3) Uani 1 1 d U
O11 O 0.2453(7) 0.4221(5) 0.8038(9) 0.041(5) Uani 1 1 d .
O12 O 0.1948(6) 0.4969(5) 0.6941(8) 0.030(4) Uani 1 1 d .
O13 O 0.2982(6) 0.4956(5) 0.7722(8) 0.025(4) Uani 1 1 d .
O14 O 0.4577(6) 0.6008(6) 0.9203(9) 0.032(4) Uani 1 1 d U
O15 O 0.3848(6) 0.5426(5) 0.8033(9) 0.027(4) Uani 1 1 d .
O16 O 0.3901(5) 0.6357(5) 0.7716(8) 0.020(3) Uani 1 1 d .
O17 O 0.3782(6) 0.6620(5) 0.8881(9) 0.030(4) Uani 1 1 d .
O18 O 0.3049(6) 0.6005(5) 0.7523(8) 0.023(3) Uani 1 1 d .
O19 O 0.3442(7) 0.4754(5) 0.6878(10) 0.038(4) Uani 1 1 d .
O20 O 0.3311(6) 0.5735(5) 0.6573(8) 0.021(3) Uani 1 1 d .
O21 O 0.2500(6) 0.5254(6) 0.6337(9) 0.031(4) Uani 1 1 d .
O22 O 0.3498(6) 0.6645(6) 0.6220(9) 0.035(4) Uani 1 1 d U
O23 O 0.2520(5) 0.6363(5) 0.5995(8) 0.021(3) Uani 1 1 d U
O24 O 0.3116(6) 0.6993(5) 0.7087(9) 0.029(4) Uani 1 1 d .
O25 O 0.1561(7) 0.6693(6) 0.4715(9) 0.037(4) Uani 1 1 d U
O26 O 0.1667(6) 0.5764(5) 0.5286(8) 0.023(3) Uani 1 1 d .
O27 O 0.1142(6) 0.6428(5) 0.5606(8) 0.023(3) Uani 1 1 d U
O28 O 0.1952(6) 0.7015(5) 0.6188(8) 0.025(4) Uani 1 1 d .
O29 O 0.1529(7) 0.4779(6) 0.5400(9) 0.046(5) Uani 1 1 d .
O30 O 0.1975(5) 0.6009(5) 0.6698(7) 0.019(3) Uani 1 1 d .
O31 O 0.1135(6) 0.5483(6) 0.5917(9) 0.033(4) Uani 1 1 d .
O32 O 0.0431(6) 0.6099(6) 0.5974(9) 0.036(4) Uani 1 1 d .
O33 O 0.1293(6) 0.6672(5) 0.6940(8) 0.027(4) Uani 1 1 d .
O34 O 0.3497(6) 0.7822(5) 0.6823(8) 0.025(4) Uani 1 1 d U
O35 O 0.2559(5) 0.7832(5) 0.6819(7) 0.022(3) Uani 1 1 d .
O36 O 0.3936(6) 0.7474(5) 0.8271(8) 0.027(4) Uani 1 1 d .
O37 O 0.3037(6) 0.7410(5) 0.8251(8) 0.024(4) Uani 1 1 d .
O38 O 0.3354(6) 0.8288(5) 0.7898(8) 0.027(4) Uani 1 1 d .
O39 O 0.1628(6) 0.7833(6) 0.5365(8) 0.030(4) Uani 1 1 d U
O40 O 0.1202(6) 0.7506(5) 0.6218(8) 0.021(3) Uani 1 1 d .
O41 O 0.2055(5) 0.7418(5) 0.7504(7) 0.017(3) Uani 1 1 d .
O42 O 0.1734(6) 0.8302(5) 0.6649(8) 0.029(4) Uani 1 1 d .
O43 O 0.0508(6) 0.7308(6) 0.6676(8) 0.036(4) Uani 1 1 d .
O44 O 0.1440(5) 0.7213(5) 0.8134(8) 0.022(3) Uani 1 1 d .
O45 O 0.1310(5) 0.8034(5) 0.7361(8) 0.022(3) Uani 1 1 d .
O46 O 0.1418(5) 0.6669(5) 0.9290(8) 0.026(4) Uani 1 1 d .
O47 O 0.2502(6) 0.6678(5) 0.9919(7) 0.018(3) Uani 1 1 d .
O48 O 0.2548(5) 0.7145(5) 0.8895(7) 0.017(3) Uani 1 1 d U
O49 O 0.3609(6) 0.6635(6) 1.1019(8) 0.031(4) Uani 1 1 d .
O50 O 0.3046(6) 0.7477(5) 1.0453(8) 0.023(3) Uani 1 1 d .
O51 O 0.3679(6) 0.7165(5) 0.9974(9) 0.027(4) Uani 1 1 d .
O52 O 0.4656(6) 0.7334(7) 0.9991(9) 0.049(5) Uani 1 1 d .
O53 O 0.3816(6) 0.8090(5) 0.9320(8) 0.026(4) Uani 1 1 d .
O54 O 0.4019(6) 0.8884(6) 0.8908(10) 0.038(4) Uani 1 1 d .
O55 O 0.1065(6) 0.8846(6) 0.6685(10) 0.035(4) Uani 1 1 d .
C1 C 0.2570(9) 0.8063(7) 0.8690(12) 0.023(5) Uani 1 1 d U
H1A H 0.2269 0.8088 0.8750 0.027 Uiso 1 1 calc R
H1B H 0.2888 0.8091 0.9195 0.027 Uiso 1 1 calc R
C2 C 0.3043(8) 0.8788(7) 0.8671(11) 0.018(5) Uani 1 1 d .
H2A H 0.3109 0.8834 0.9181 0.021 Uiso 1 1 calc R
H2B H 0.2991 0.9104 0.8436 0.021 Uiso 1 1 calc R
C3 C 0.2043(7) 0.8766(7) 0.7918(11) 0.015(4) Uani 1 1 d U
H3A H 0.2083 0.9091 0.7783 0.019 Uiso 1 1 calc R
H3B H 0.1973 0.8787 0.8327 0.019 Uiso 1 1 calc R
O1W O 0.7522(11) 0.9529(10) 0.9880(13) 0.099(9) Uani 1 1 d .
O2W O 0.0780(8) 0.9115(8) 0.7945(13) 0.071(7) Uani 1 1 d .
O3W O 0.8330(10) 0.8926(7) 0.9658(11) 0.091(10) Uani 1 1 d .
O4W O 0.0399(9) 0.5366(9) 0.0098(16) 0.093(9) Uani 1 1 d .
O5W O 0.6288(9) 0.9547(8) 0.8805(12) 0.074(7) Uani 1 1 d U
O6W O 0.0346(9) 0.7256(12) 0.4631(15) 0.116(11) Uani 1 1 d .
O7W O 0.2473(11) 0.6596(11) 0.4470(15) 0.094(8) Uani 1 1 d U
O8W O 0.2500 0.7500 0.5000 0.069(18) Uani 0.50 2 d SPU
O9W O 0.9913(14) 0.8508(13) 0.928(2) 0.130(18) Uani 0.75 1 d P
O10W O 0.6631(15) 0.8895(13) 0.833(2) 0.051(10) Uani 0.50 1 d PU
O11W O 0.0657(11) 0.5823(9) 0.9196(18) 0.061(8) Uani 0.75 1 d P
O12W O 0.0460(14) 0.7562(12) 0.8224(17) 0.082(10) Uani 0.75 1 d P
O13W O 0.0918(12) 0.5384(14) 0.194(2) 0.120(17) Uani 0.75 1 d P
O14W O 0.0923(11) 0.0366(10) 0.0715(15) 0.060(7) Uani 0.75 1 d PU
O15W O 0.8898(15) 0.9523(14) 1.089(2) 0.050(10) Uani 0.50 1 d PU
O16W O 0.4684(18) 0.7239(17) 0.782(3) 0.072(13) Uani 0.50 1 d PU
O17W O 0.4869(19) 0.8594(17) 0.884(3) 0.082(15) Uani 0.50 1 d PU
O18W O 0.942(2) 0.842(3) 1.047(5) 0.18(4) Uani 0.50 1 d P

loop_
_atom_site_aniso_label
_atom_site_aniso_U_11
_atom_site_aniso_U_22
_atom_site_aniso_U_33
_atom_site_aniso_U_23
_atom_site_aniso_U_13
_atom_site_aniso_U_12
W1 0.0279(5) 0.0156(4) 0.0238(5) -0.0033(3) 0.0193(4) -0.0039(4)
W2 0.0280(5) 0.0150(4) 0.0151(4) 0.0017(3) 0.0112(4) 0.0042(4)
W3 0.0375(6) 0.0131(4) 0.0241(5) -0.0019(4) 0.0206(4) 0.0002(4)
W4 0.0192(5) 0.0235(5) 0.0223(5) -0.0012(4) 0.0106(4) 0.0042(4)
W5 0.0330(5) 0.0197(5) 0.0273(5) -0.0033(4) 0.0214(4) 0.0031(4)
W6 0.0266(5) 0.0215(5) 0.0219(5) -0.0010(4) 0.0190(4) 0.0001(4)
W7 0.0254(5) 0.0218(5) 0.0124(4) -0.0024(3) 0.0098(4) -0.0012(4)
W8 0.0325(5) 0.0199(5) 0.0190(5) -0.0076(4) 0.0136(4) -0.0049(4)
W9 0.0190(5) 0.0255(5) 0.0204(5) -0.0065(4) 0.0091(4) -0.0062(4)
W10 0.0262(5) 0.0230(5) 0.0209(5) 0.0010(4) 0.0168(4) -0.0024(4)
W11 0.0245(5) 0.0212(5) 0.0122(4) 0.0027(3) 0.0096(4) 0.0016(4)
W12 0.0132(4) 0.0250(5) 0.0142(4) -0.0008(3) 0.0050(4) -0.0015(3)
W13 0.0196(4) 0.0165(4) 0.0139(4) -0.0003(3) 0.0111(4) 0.0000(3)
W14 0.0211(5) 0.0168(4) 0.0108(4) 0.0005(3) 0.0080(4) 0.0024(3)
As1 0.0171(11) 0.0145(10) 0.0113(10) 0.0015(8) 0.0086(9) -0.0015(8)
Zn1 0.0033(10) 0.0144(11) 0.0072(10) 0.0010(8) 0.0021(9) 0.0019(8)
P1 0.017(3) 0.016(3) 0.008(2) 0.002(2) 0.006(2) -0.003(2)
P2 0.021(3) 0.017(3) 0.024(3) -0.002(2) 0.010(3) -0.004(2)
P3 0.020(3) 0.021(3) 0.020(3) 0.005(2) 0.009(3) 0.006(2)
K1 0.041(4) 0.094(6) 0.058(4) -0.008(4) 0.013(4) 0.012(4)
K2 0.091(9) 0.130(11) 0.076(8) 0.027(7) 0.050(7) -0.012(8)
K3 0.024(11) 0.14(2) 0.102(19) 0.000 0.016(12) 0.000
N1 0.030(11) 0.014(9) 0.014(9) -0.001(7) 0.008(8) 0.000(8)
O1 0.054(11) 0.030(9) 0.043(10) 0.005(8) 0.039(10) 0.004(8)
O2 0.028(7) 0.014(6) 0.020(6) 0.006(5) 0.016(5) -0.005(5)
O3 0.028(8) 0.016(8) 0.025(8) -0.008(6) 0.014(7) -0.004(6)
O4 0.015(8) 0.018(8) 0.028(8) -0.004(6) 0.009(7) 0.000(6)
O5 0.027(9) 0.028(9) 0.015(7) -0.003(6) 0.006(7) -0.001(7)
O6 0.020(6) 0.010(6) 0.017(6) -0.009(5) 0.013(5) -0.002(5)
O7 0.051(11) 0.032(10) 0.019(8) 0.006(7) 0.009(8) 0.010(8)
O8 0.039(10) 0.026(9) 0.022(8) 0.010(7) 0.018(8) 0.007(7)
O9 0.039(7) 0.027(7) 0.009(6) 0.007(5) 0.014(5) 0.005(6)
O10 0.021(6) 0.020(6) 0.020(6) -0.006(5) 0.011(5) 0.010(5)
O11 0.071(13) 0.007(8) 0.048(11) -0.001(7) 0.034(10) 0.000(8)
O12 0.045(10) 0.018(8) 0.022(8) -0.008(6) 0.014(8) -0.009(7)
O13 0.046(10) 0.010(7) 0.023(8) -0.006(6) 0.021(8) 0.003(7)
O14 0.018(6) 0.039(7) 0.024(7) 0.000(6) 0.001(5) 0.003(6)
O15 0.026(8) 0.014(8) 0.040(9) -0.006(7) 0.017(8) -0.002(6)
O16 0.011(7) 0.025(8) 0.024(8) 0.003(6) 0.010(7) 0.007(6)
O17 0.024(8) 0.023(8) 0.039(9) -0.006(7) 0.013(8) 0.007(7)
O18 0.034(9) 0.022(8) 0.025(8) -0.004(6) 0.024(7) -0.002(7)
O19 0.052(11) 0.019(9) 0.055(11) -0.007(8) 0.038(10) 0.003(8)
O20 0.034(9) 0.011(7) 0.022(8) 0.000(6) 0.017(7) -0.003(6)
O21 0.021(8) 0.037(10) 0.028(9) -0.015(7) 0.009(7) 0.000(7)
O22 0.042(8) 0.046(8) 0.031(7) 0.002(6) 0.030(6) -0.005(6)
O23 0.007(6) 0.025(7) 0.020(6) -0.006(5) -0.001(5) 0.005(5)
O24 0.045(10) 0.022(8) 0.037(9) -0.014(7) 0.033(9) -0.010(7)
O25 0.047(8) 0.048(8) 0.024(7) 0.010(6) 0.023(6) 0.007(6)
O26 0.024(8) 0.023(8) 0.028(8) -0.005(6) 0.018(7) -0.009(6)
O27 0.033(7) 0.028(7) 0.017(6) -0.006(5) 0.018(5) -0.004(6)
O28 0.028(9) 0.018(8) 0.020(8) -0.009(6) 0.008(7) -0.003(6)
O29 0.066(13) 0.039(11) 0.022(9) -0.011(8) 0.015(9) -0.015(9)
O30 0.026(8) 0.017(7) 0.018(7) -0.009(6) 0.015(7) -0.007(6)
O31 0.036(10) 0.035(10) 0.033(9) -0.002(7) 0.021(8) 0.003(8)
O32 0.036(10) 0.053(11) 0.033(9) 0.005(8) 0.027(9) 0.003(8)
O33 0.032(9) 0.020(8) 0.022(8) -0.006(6) 0.010(7) -0.007(7)
O34 0.026(6) 0.035(6) 0.024(6) 0.003(5) 0.021(5) -0.008(5)
O35 0.014(7) 0.034(9) 0.011(7) 0.003(6) 0.003(6) -0.003(6)
O36 0.019(8) 0.029(9) 0.024(8) 0.011(7) 0.005(7) 0.009(7)
O37 0.029(9) 0.022(8) 0.019(8) 0.005(6) 0.011(7) -0.009(7)
O38 0.036(9) 0.010(7) 0.038(9) 0.002(6) 0.021(8) 0.000(7)
O39 0.036(7) 0.045(8) 0.020(6) 0.006(6) 0.022(6) -0.004(6)
O40 0.027(8) 0.017(7) 0.016(7) -0.004(6) 0.009(7) -0.002(6)
O41 0.010(7) 0.018(7) 0.014(7) -0.003(6) 0.000(6) 0.006(6)
O42 0.028(9) 0.027(9) 0.031(9) 0.010(7) 0.016(8) 0.004(7)
O43 0.021(9) 0.063(12) 0.020(8) 0.004(8) 0.010(7) 0.007(8)
O44 0.021(8) 0.032(9) 0.015(7) 0.000(6) 0.011(7) 0.002(6)
O45 0.012(7) 0.029(8) 0.017(7) 0.005(6) 0.001(6) 0.015(6)
O46 0.015(8) 0.033(9) 0.029(8) 0.004(7) 0.011(7) -0.002(7)
O47 0.031(8) 0.013(7) 0.017(7) -0.005(6) 0.018(7) -0.002(6)
O48 0.019(6) 0.013(6) 0.012(6) -0.008(5) 0.005(5) -0.005(5)
O49 0.017(8) 0.050(10) 0.017(8) 0.002(7) 0.003(7) 0.008(7)
O50 0.026(8) 0.014(8) 0.024(8) -0.008(6) 0.009(7) -0.002(6)
O51 0.023(8) 0.016(8) 0.043(10) -0.011(7) 0.019(8) -0.008(6)
O52 0.024(9) 0.063(13) 0.031(10) 0.015(9) -0.005(8) 0.002(9)
O53 0.023(8) 0.036(9) 0.020(8) -0.004(7) 0.011(7) -0.004(7)
O54 0.026(9) 0.038(10) 0.045(10) -0.015(8) 0.017(8) -0.013(8)
O55 0.020(8) 0.034(10) 0.051(11) -0.006(8) 0.018(8) 0.010(7)
C1 0.029(9) 0.013(8) 0.022(8) 0.002(6) 0.011(7) 0.000(7)
C2 0.022(11) 0.013(10) 0.015(10) 0.003(8) 0.008(9) -0.008(8)
C3 0.015(5) 0.016(5) 0.016(5) 0.000(2) 0.008(3) 0.001(2)
O1W 0.13(2) 0.11(2) 0.056(15) 0.027(14) 0.045(16) -0.016(18)
O2W 0.043(13) 0.079(16) 0.090(17) 0.032(13) 0.035(13) -0.005(11)
O3W 0.12(2) 0.028(11) 0.045(12) -0.017(9) -0.009(13) 0.013(12)
O4W 0.055(15) 0.066(16) 0.13(2) -0.025(15) 0.029(16) -0.002(12)
O5W 0.090(10) 0.067(10) 0.055(9) 0.011(7) 0.031(7) -0.014(8)
O6W 0.034(14) 0.17(3) 0.09(2) 0.006(19) -0.003(14) 0.013(16)
O7W 0.093(11) 0.112(12) 0.092(11) 0.024(8) 0.058(9) -0.009(8)
O8W 0.06(2) 0.07(2) 0.07(2) -0.001(10) 0.038(13) -0.002(10)
O9W 0.07(3) 0.09(3) 0.13(3) -0.02(2) -0.01(2) 0.02(2)
O10W 0.048(13) 0.048(13) 0.060(13) -0.002(9) 0.032(9) -0.008(9)
O11W 0.058(18) 0.047(16) 0.11(2) 0.001(16) 0.066(18) 0.010(13)
O12W 0.10(3) 0.09(3) 0.07(2) -0.019(18) 0.06(2) -0.03(2)
O13W 0.05(2) 0.13(3) 0.18(4) 0.11(3) 0.06(2) 0.02(2)
O14W 0.063(11) 0.065(11) 0.049(10) -0.018(8) 0.028(8) -0.002(8)
O15W 0.055(13) 0.053(13) 0.056(13) 0.005(9) 0.038(9) -0.010(9)
O16W 0.071(15) 0.084(16) 0.072(15) -0.006(9) 0.045(11) 0.004(9)
O17W 0.074(17) 0.084(17) 0.089(17) 0.004(10) 0.045(11) -0.002(9)
O18W 0.04(3) 0.13(6) 0.23(8) -0.02(5) -0.02(4) -0.03(3)

loop_
_atom_type_symbol
_atom_type_description
_atom_type_scat_dispersion_real
_atom_type_scat_dispersion_imag
_atom_type_scat_source
C C 0.0033 0.0016 'International Tables Vol C Tables 4.2.6.8 and 6.1.1.4'
H H 0.0000 0.0000 'International Tables Vol C Tables 4.2.6.8 and 6.1.1.4'
N N 0.0061 0.0033 'International Tables Vol C Tables 4.2.6.8 and 6.1.1.4'
O O 0.0106 0.0060 'International Tables Vol C Tables 4.2.6.8 and 6.1.1.4'
P P 0.1023 0.0942 'International Tables Vol C Tables 4.2.6.8 and 6.1.1.4'
Zn Zn 0.2839 1.4301 'International Tables Vol C Tables 4.2.6.8 and 6.1.1.4'
As As 0.0499 2.0058 'International Tables Vol C Tables 4.2.6.8 and 6.1.1.4'
W W -0.8490 6.8722 'International Tables Vol C Tables 4.2.6.8 and 6.1.1.4'
K K 0.2009 0.2494 'International Tables Vol C Tables 4.2.6.8 and 6.1.1.4'

loop_
_geom_angle_atom_site_label_1
_geom_angle_atom_site_label_2
_geom_angle_atom_site_label_3
_geom_angle
_geom_angle_site_symmetry_1
_geom_angle_site_symmetry_3
O1 W1 O4 103.6(7) . .
O1 W1 O2 98.9(7) . .
O4 W1 O2 93.2(6) . .
O1 W1 O5 102.2(7) . .
O4 W1 O5 88.0(6) . .
O2 W1 O5 157.9(6) . .
O1 W1 O3 94.9(7) . .
O4 W1 O3 161.4(7) . .
O2 W1 O3 85.2(6) . .
O5 W1 O3 86.7(6) . .
O1 W1 O6 167.4(6) . .
O4 W1 O6 87.5(6) . .
O2 W1 O6 74.2(5) . .
O5 W1 O6 83.8(6) . .
O3 W1 O6 74.3(5) . .
O7 W2 O10 102.1(7) . .
O7 W2 O9 103.3(8) . .
O10 W2 O9 90.6(6) . .
O7 W2 O2 99.2(8) . .
O10 W2 O2 90.8(6) . .
O9 W2 O2 156.6(6) . .
O7 W2 O8 95.4(7) . .
O10 W2 O8 162.3(6) . .
O9 W2 O8 88.2(6) . .
O2 W2 O8 83.6(6) . .
O7 W2 O6 167.6(7) . .
O10 W2 O6 88.0(5) . .
O9 W2 O6 83.5(5) . .
O2 W2 O6 73.2(5) . .
O8 W2 O6 74.3(5) . .
O11 W3 O3 101.2(7) . .
O11 W3 O8 101.7(7) . .
O3 W3 O8 90.6(6) . .
O11 W3 O13 101.3(7) . .
O3 W3 O13 156.8(6) . .
O8 W3 O13 90.3(6) . .
O11 W3 O12 99.8(7) . .
O3 W3 O12 86.4(7) . .
O8 W3 O12 158.5(6) . .
O13 W3 O12 84.3(7) . .
O11 W3 O6 172.4(6) . .
O3 W3 O6 73.2(5) . .
O8 W3 O6 73.6(5) . .
O13 W3 O6 84.9(5) . .
O12 W3 O6 85.2(5) . .
O14 W4 O17 102.2(7) . .
O14 W4 O9 103.7(7) . .
O17 W4 O9 93.2(7) . .
O14 W4 O16 97.8(7) . .
O17 W4 O16 93.5(7) . .
O9 W4 O16 155.5(6) . .
O14 W4 O15 91.7(7) . .
O17 W4 O15 166.0(6) . .
O9 W4 O15 85.1(6) . .
O16 W4 O15 82.8(6) . .
O14 W4 O18 161.4(6) . .
O17 W4 O18 94.3(6) . .
O9 W4 O18 83.7(6) . .
O16 W4 O18 72.3(5) . .
O15 W4 O18 71.7(5) . .
O19 W5 O15 102.2(8) . .
O19 W5 O13 102.9(7) . .
O15 W5 O13 91.5(7) . .
O19 W5 O20 100.0(7) . .
O15 W5 O20 91.6(6) . .
O13 W5 O20 155.6(6) . .
O19 W5 O21 99.8(7) . .
O15 W5 O21 157.9(6) . .
O13 W5 O21 84.3(7) . .
O20 W5 O21 83.7(7) . .
O19 W5 O18 170.4(7) . .
O15 W5 O18 73.6(6) . .
O13 W5 O18 86.0(5) . .
O20 W5 O18 71.8(5) . .
O21 W5 O18 84.5(6) . .
O22 W6 O24 99.5(7) . .
O22 W6 O16 100.0(7) . .
O24 W6 O16 88.4(6) . .
O22 W6 O23 102.0(7) . .
O24 W6 O23 88.1(6) . .
O16 W6 O23 158.0(6) . .
O22 W6 O20 99.0(7) . .
O24 W6 O20 161.4(6) . .
O16 W6 O20 89.1(6) . .
O23 W6 O20 87.4(6) . .
O22 W6 O18 170.7(7) . .
O24 W6 O18 87.3(6) . .
O16 W6 O18 73.8(6) . .
O23 W6 O18 84.3(6) . .
O20 W6 O18 74.3(6) . .
O25 W7 O23 102.6(7) . .
O25 W7 O26 100.3(7) . .
O23 W7 O26 91.4(6) . .
O25 W7 O27 100.7(7) . .
O23 W7 O27 156.0(6) . .
O26 W7 O27 90.0(6) . .
O25 W7 O28 97.4(7) . .
O23 W7 O28 86.9(6) . .
O26 W7 O28 162.2(6) . .
O27 W7 O28 84.5(6) . .
O25 W7 O30 172.4(7) . .
O23 W7 O30 84.1(6) . .
O26 W7 O30 75.6(5) . .
O27 W7 O30 73.1(5) . .
O28 W7 O30 86.6(5) . .
O29 W8 O12 101.9(7) . .
O29 W8 O21 102.9(8) . .
O12 W8 O21 90.4(7) . .
O29 W8 O31 98.8(8) . .
O12 W8 O31 87.8(7) . .
O21 W8 O31 158.1(6) . .
O29 W8 O26 98.6(7) . .
O12 W8 O26 159.3(6) . .
O21 W8 O26 88.1(7) . .
O31 W8 O26 85.9(7) . .
O29 W8 O30 168.3(7) . .
O12 W8 O30 85.8(5) . .
O21 W8 O30 85.6(6) . .
O31 W8 O30 72.4(6) . .
O26 W8 O30 73.4(5) . .
O32 W9 O5 104.6(7) . .
O32 W9 O31 98.6(7) . .
O5 W9 O31 91.2(6) . .
O32 W9 O27 98.5(7) . .
O5 W9 O27 156.6(6) . .
O31 W9 O27 89.1(6) . .
O32 W9 O33 98.7(7) . .
O5 W9 O33 86.7(6) . .
O31 W9 O33 162.5(7) . .
O27 W9 O33 86.0(6) . .
O32 W9 O30 169.5(6) . .
O5 W9 O30 83.6(6) . .
O31 W9 O30 74.3(6) . .
O27 W9 O30 73.9(6) . .
O33 W9 O30 88.1(6) . .
O34 W10 O36 102.7(7) . .
O34 W10 O24 99.9(7) . .
O36 W10 O24 96.1(7) . .
O34 W10 O35 97.6(6) . .
O36 W10 O35 157.6(7) . .
O24 W10 O35 89.7(7) . .
O34 W10 O38 96.0(7) . .
O36 W10 O38 89.8(7) . .
O24 W10 O38 161.4(7) . .
O35 W10 O38 78.7(6) . .
O34 W10 O37 176.0(6) . .
O36 W10 O37 80.2(6) . .
O24 W10 O37 82.5(6) . .
O35 W10 O37 79.2(5) . .
O38 W10 O37 81.2(6) . .
O39 W11 O28 99.2(7) . .
O39 W11 O35 103.7(7) . .
O28 W11 O35 97.7(7) . .
O39 W11 O40 101.1(7) . .
O28 W11 O40 90.2(6) . .
O35 W11 O40 152.3(6) . .
O39 W11 O42 95.8(7) . .
O28 W11 O42 163.7(6) . .
O35 W11 O42 84.7(6) . .
O40 W11 O42 80.7(6) . .
O39 W11 O41 172.5(6) . .
O28 W11 O41 83.4(6) . .
O35 W11 O41 82.8(5) . .
O40 W11 O41 71.8(5) . .
O42 W11 O41 80.9(5) . .
O43 W12 O33 99.3(8) . .
O43 W12 O44 102.2(7) . .
O33 W12 O44 93.1(6) . .
O43 W12 O40 97.9(7) . .
O33 W12 O40 91.0(6) . .
O44 W12 O40 158.4(6) . .
O43 W12 O45 97.4(7) . .
O33 W12 O45 163.0(6) . .
O44 W12 O45 86.0(6) . .
O40 W12 O45 83.9(6) . .
O43 W12 O41 170.7(6) . .
O33 W12 O41 85.9(6) . .
O44 W12 O41 85.0(6) . .
O40 W12 O41 74.2(5) . .
O45 W12 O41 77.1(5) . .
O46 W13 O47 102.4(6) . .
O46 W13 O50 99.1(7) . 7_567
O47 W13 O50 94.3(6) . 7_567
O46 W13 O44 102.8(6) . .
O47 W13 O44 154.3(6) . .
O50 W13 O44 86.8(6) 7_567 .
O46 W13 O4 95.6(7) . .
O47 W13 O4 88.3(6) . .
O50 W13 O4 164.1(6) 7_567 .
O44 W13 O4 84.2(6) . .
O46 W13 O48 173.3(6) . .
O47 W13 O48 73.2(5) . .
O50 W13 O48 86.4(6) 7_567 .
O44 W13 O48 81.2(5) . .
O4 W13 O48 79.4(5) . .
O49 W14 O51 102.7(7) . .
O49 W14 O50 98.3(7) . .
O51 W14 O50 94.2(7) . .
O49 W14 O10 97.8(7) . .
O51 W14 O10 93.0(6) . .
O50 W14 O10 160.4(6) . .
O49 W14 O47 99.3(7) . .
O51 W14 O47 158.0(6) . .
O50 W14 O47 83.3(6) . .
O10 W14 O47 83.2(6) . .
O49 W14 O48 169.2(6) . .
O51 W14 O48 87.7(6) . .
O50 W14 O48 83.7(5) . .
O10 W14 O48 78.4(5) . .
O47 W14 O48 70.3(5) . .
O6 As1 O30 96.4(6) . .
O6 As1 O18 97.9(6) . .
O30 As1 O18 98.4(7) . .
O51 Zn1 O52 93.8(7) . .
O51 Zn1 O17 89.1(6) . .
O52 Zn1 O17 98.9(7) . .
O51 Zn1 O36 169.5(6) . .
O52 Zn1 O36 96.2(7) . .
O17 Zn1 O36 86.3(6) . .
O51 Zn1 O53 94.2(6) . .
O52 Zn1 O53 92.6(7) . .
O17 Zn1 O53 167.9(6) . .
O36 Zn1 O53 88.5(6) . .
O51 Zn1 O37 93.4(6) . .
O52 Zn1 O37 172.0(6) . .
O17 Zn1 O37 84.6(6) . .
O36 Zn1 O37 76.8(5) . .
O53 Zn1 O37 83.6(5) . .
O51 Zn1 K1 72.4(4) . 7_567
O52 Zn1 K1 55.0(6) . 7_567
O17 Zn1 K1 145.3(4) . 7_567
O36 Zn1 K1 116.2(5) . 7_567
O53 Zn1 K1 46.4(4) . 7_567
O37 Zn1 K1 124.6(4) . 7_567
O37 P1 O48 115.9(8) . .
O37 P1 O41 111.1(8) . .
O48 P1 O41 112.6(8) . .
O37 P1 C1 108.7(10) . .
O48 P1 C1 99.4(9) . .
O41 P1 C1 108.1(9) . .
O53 P2 O54 114.6(9) . .
O53 P2 O38 112.1(8) . .
O54 P2 O38 112.7(9) . .
O53 P2 C2 110.0(9) . .
O54 P2 C2 106.1(9) . .
O38 P2 C2 100.2(9) . .
O53 P2 K1 36.4(6) . 7_567
O54 P2 K1 82.2(7) . 7_567
O38 P2 K1 144.8(6) . 7_567
C2 P2 K1 106.1(7) . 7_567
O55 P3 O42 114.2(9) . .
O55 P3 O45 112.8(9) . .
O42 P3 O45 109.3(8) . .
O55 P3 C3 107.7(9) . .
O42 P3 C3 102.7(9) . .
O45 P3 C3 109.5(9) . .
O43 K1 O53 126.4(5) 2_556 7_567
O43 K1 O11W 132.3(7) 2_556 .
O53 K1 O11W 91.7(7) 7_567 .
O43 K1 O46 141.7(6) 2_556 .
O53 K1 O46 73.6(5) 7_567 .
O11W K1 O46 69.3(6) . .
O43 K1 O12W 66.3(8) 2_556 .
O53 K1 O12W 112.1(8) 7_567 .
O11W K1 O12W 129.8(9) . .
O46 K1 O12W 76.0(8) . .
O43 K1 O52 65.9(5) 2_556 7_567
O53 K1 O52 61.2(4) 7_567 7_567
O11W K1 O52 146.6(8) . 7_567
O46 K1 O52 115.9(5) . 7_567
O12W K1 O52 81.3(7) . 7_567
O43 K1 O32 75.7(5) 2_556 2_556
O53 K1 O32 107.6(5) 7_567 2_556
O11W K1 O32 64.9(6) . 2_556
O46 K1 O32 134.2(5) . 2_556
O12W K1 O32 136.2(8) . 2_556
O52 K1 O32 102.7(5) 7_567 2_556
O43 K1 Zn1 97.1(4) 2_556 7_567
O53 K1 Zn1 33.7(3) 7_567 7_567
O11W K1 Zn1 125.4(7) . 7_567
O46 K1 Zn1 86.4(4) . 7_567
O12W K1 Zn1 85.9(6) . 7_567
O52 K1 Zn1 32.4(3) 7_567 7_567
O32 K1 Zn1 120.7(4) 2_556 7_567
O43 K1 P2 135.0(4) 2_556 7_567
O53 K1 P2 18.9(3) 7_567 7_567
O11W K1 P2 74.7(7) . 7_567
O46 K1 P2 75.5(3) . 7_567
O12W K1 P2 129.6(7) . 7_567
O52 K1 P2 75.1(3) 7_567 7_567
O32 K1 P2 92.6(4) 2_556 7_567
Zn1 K1 P2 51.70(13) 7_567 7_567
O16W K2 O39 150.1(11) 7_566 .
O16W K2 O22 79.1(10) 7_566 7_566
O39 K2 O22 71.6(5) . 7_566
O16W K2 O6W 125.4(11) 7_566 .
O39 K2 O6W 77.0(6) . .
O22 K2 O6W 140.0(9) 7_566 .
O16W K2 O34 70.5(10) 7_566 7_566
O39 K2 O34 105.0(6) . 7_566
O22 K2 O34 71.8(5) 7_566 7_566
O6W K2 O34 141.8(8) . 7_566
O16W K2 O16W 57.2(16) 7_566 8_465
O39 K2 O16W 130.3(11) . 8_465
O22 K2 O16W 113.1(10) 7_566 8_465
O6W K2 O16W 70.4(10) . 8_465
O34 K2 O16W 123.9(10) 7_566 8_465
O16W K2 O25 129.5(11) 7_566 .
O39 K2 O25 69.0(5) . .
O22 K2 O25 110.8(6) 7_566 .
O6W K2 O25 79.2(7) . .
O34 K2 O25 66.8(5) 7_566 .
O16W K2 O25 135.8(10) 8_465 .
O16W K2 O18W 106.5(17) 7_566 2_656
O39 K2 O18W 61.6(11) . 2_656
O22 K2 O18W 77.5(16) 7_566 2_656
O6W K2 O18W 65.8(17) . 2_656
O34 K2 O18W 149.3(16) 7_566 2_656
O16W K2 O18W 71.0(14) 8_465 2_656
O25 K2 O18W 124.0(14) . 2_656
O2W K3 O2W 174(2) . 2_556
C2 N1 C3 112.9(15) . .
C2 N1 C1 108.4(15) . .
C3 N1 C1 108.8(17) . .
W1 O2 W2 120.4(7) . .
W3 O3 W1 121.7(7) . .
W1 O4 W13 143.6(9) . .
W9 O5 W1 154.5(9) . .
As1 O6 W1 119.8(6) . .
As1 O6 W2 119.7(6) . .
W1 O6 W2 91.9(5) . .
As1 O6 W3 134.2(6) . .
W1 O6 W3 90.6(4) . .
W2 O6 W3 89.8(4) . .
W3 O8 W2 122.3(7) . .
W4 O9 W2 150.4(8) . .
W2 O10 W14 148.4(8) . .
W8 O12 W3 148.2(9) . .
W5 O13 W3 155.4(8) . .
W5 O15 W4 122.1(7) . .
W6 O16 W4 120.4(7) . .
W4 O17 Zn1 159.5(10) . .
As1 O18 W6 119.7(7) . .
As1 O18 W4 118.1(7) . .
W6 O18 W4 93.2(5) . .
As1 O18 W5 132.7(7) . .
W6 O18 W5 90.9(5) . .
W4 O18 W5 92.6(5) . .
W5 O20 W6 122.6(7) . .
W8 O21 W5 149.4(9) . .
W6 O22 K2 142.3(9) . 7_566
W7 O23 W6 157.2(8) . .
W10 O24 W6 148.1(9) . .
W7 O25 K2 137.5(9) . .
W7 O26 W8 121.0(7) . .
W9 O27 W7 120.9(8) . .
W11 O28 W7 151.8(8) . .
As1 O30 W9 120.8(7) . .
As1 O30 W7 119.0(7) . .
W9 O30 W7 91.7(5) . .
As1 O30 W8 133.7(7) . .
W9 O30 W8 90.9(5) . .
W7 O30 W8 89.9(4) . .
W9 O31 W8 122.3(8) . .
W9 O32 K1 139.7(9) . 2_556
W12 O33 W9 154.5(8) . .
W10 O34 K2 136.7(8) . 7_566
W11 O35 W10 147.7(9) . .
W10 O36 Zn1 112.5(8) . .
P1 O37 Zn1 128.0(8) . .
P1 O37 W10 138.8(8) . .
Zn1 O37 W10 89.8(5) . .
P2 O38 W10 134.5(9) . .
W11 O39 K2 140.4(8) . .
W12 O40 W11 121.4(7) . .
P1 O41 W12 133.6(8) . .
P1 O41 W11 131.9(8) . .
W12 O41 W11 92.7(4) . .
P3 O42 W11 137.0(9) . .
W12 O43 K1 147.4(9) . 2_556
W12 O44 W13 154.0(8) . .
P3 O45 W12 135.7(9) . .
W13 O46 K1 146.2(8) . .
W13 O47 W14 123.2(7) . .
P1 O48 W14 132.5(8) . .
P1 O48 W13 134.3(8) . .
W14 O48 W13 91.4(5) . .
W13 O50 W14 160.4(9) 7_567 .
W14 O51 Zn1 147.0(8) . .
Zn1 O52 K1 92.6(7) . 7_567
P2 O53 Zn1 131.0(9) . .
P2 O53 K1 124.7(8) . 7_567
Zn1 O53 K1 99.8(6) . 7_567
N1 C1 P1 114.3(14) . .
N1 C1 H1A 108.7 . .
P1 C1 H1A 108.7 . .
N1 C1 H1B 108.7 . .
P1 C1 H1B 108.7 . .
H1A C1 H1B 107.6 . .
N1 C2 P2 110.0(14) . .
N1 C2 H2A 109.7 . .
P2 C2 H2A 109.7 . .
N1 C2 H2B 109.7 . .
P2 C2 H2B 109.7 . .
H2A C2 H2B 108.2 . .
N1 C3 P3 110.8(13) . .
N1 C3 H3A 109.5 . .
P3 C3 H3A 109.5 . .
N1 C3 H3B 109.5 . .
P3 C3 H3B 109.5 . .
H3A C3 H3B 108.1 . .
K2 O16W K2 118.3(16) 7_566 8_566

loop_
_geom_bond_atom_site_label_1
_geom_bond_atom_site_label_2
_geom_bond_distance
_geom_bond_site_symmetry_2
W1 O1 1.698(16) .
W1 O4 1.840(14) .
W1 O2 1.925(14) .
W1 O5 1.942(13) .
W1 O3 1.980(14) .
W1 O6 2.319(13) .
W2 O7 1.695(14) .
W2 O10 1.848(14) .
W2 O9 1.902(15) .
W2 O2 1.943(14) .
W2 O8 1.963(15) .
W2 O6 2.349(13) .
W3 O11 1.751(15) .
W3 O3 1.883(15) .
W3 O8 1.888(15) .
W3 O13 1.940(16) .
W3 O12 1.953(14) .
W3 O6 2.430(12) .
W4 O14 1.729(14) .
W4 O17 1.737(15) .
W4 O9 1.897(14) .
W4 O16 1.974(14) .
W4 O15 2.087(14) .
W4 O18 2.321(15) .
W5 O19 1.692(15) .
W5 O15 1.830(14) .
W5 O13 1.868(15) .
W5 O20 1.918(14) .
W5 O21 1.938(14) .
W5 O18 2.421(14) .
W6 O22 1.703(15) .
W6 O24 1.903(15) .
W6 O16 1.904(13) .
W6 O23 1.909(13) .
W6 O20 1.925(13) .
W6 O18 2.309(14) .
W7 O25 1.712(15) .
W7 O23 1.900(13) .
W7 O26 1.901(14) .
W7 O27 1.937(15) .
W7 O28 1.954(13) .
W7 O30 2.353(14) .
W8 O29 1.709(16) .
W8 O12 1.863(15) .
W8 O21 1.880(15) .
W8 O31 1.928(16) .
W8 O26 1.960(14) .
W8 O30 2.403(13) .
W9 O32 1.713(16) .
W9 O5 1.873(14) .
W9 O31 1.921(16) .
W9 O27 1.925(14) .
W9 O33 1.928(14) .
W9 O30 2.329(14) .
W10 O34 1.706(14) .
W10 O36 1.775(13) .
W10 O24 1.874(14) .
W10 O35 2.004(13) .
W10 O38 2.034(14) .
W10 O37 2.316(14) .
W11 O39 1.712(14) .
W11 O28 1.810(14) .
W11 O35 1.846(13) .
W11 O40 1.924(15) .
W11 O42 2.060(16) .
W11 O41 2.347(13) .
W12 O43 1.742(15) .
W12 O33 1.856(15) .
W12 O44 1.876(13) .
W12 O40 1.902(14) .
W12 O45 2.052(14) .
W12 O41 2.262(13) .
W13 O46 1.724(15) .
W13 O47 1.832(14) .
W13 O50 1.880(13) 7_567
W13 O44 1.920(13) .
W13 O4 1.990(14) .
W13 O48 2.370(14) .
W14 O49 1.705(14) .
W14 O51 1.757(15) .
W14 O50 1.919(14) .
W14 O10 1.965(13) .
W14 O47 2.018(14) .
W14 O48 2.367(13) .
As1 O6 1.776(13) .
As1 O30 1.776(13) .
As1 O18 1.808(15) .
Zn1 O51 2.010(16) .
Zn1 O52 2.011(16) .
Zn1 O17 2.067(15) .
Zn1 O36 2.071(16) .
Zn1 O53 2.114(15) .
Zn1 O37 2.220(14) .
Zn1 K1 3.751(8) 7_567
P1 O37 1.481(16) .
P1 O48 1.525(15) .
P1 O41 1.530(13) .
P1 C1 1.85(2) .
P2 O53 1.504(16) .
P2 O54 1.520(16) .
P2 O38 1.567(16) .
P2 C2 1.85(2) .
P2 K1 3.820(9) 7_567
P3 O55 1.496(16) .
P3 O42 1.524(17) .
P3 O45 1.552(16) .
P3 C3 1.80(2) .
K1 O43 2.754(18) 2_556
K1 O53 2.758(15) 7_567
K1 O11W 2.78(3) .
K1 O46 2.844(16) .
K1 O12W 2.89(3) .
K1 O52 3.08(2) 7_567
K1 O32 3.104(19) 2_556
K1 Zn1 3.751(8) 7_567
K1 P2 3.820(9) 7_567
K2 O16W 2.89(5) 7_566
K2 O39 2.893(19) .
K2 O22 2.93(2) 7_566
K2 O6W 2.97(3) .
K2 O34 3.01(2) 7_566
K2 O16W 3.02(5) 8_465
K2 O25 3.09(2) .
K2 O18W 3.14(8) 2_656
K3 O2W 2.00(2) .
K3 O2W 2.00(2) 2_556
N1 C2 1.52(2) .
N1 C3 1.52(3) .
N1 C1 1.53(3) .
O22 K2 2.93(2) 7_566
O32 K1 3.104(19) 2_556
O34 K2 3.01(2) 7_566
O43 K1 2.754(18) 2_556
O50 W13 1.880(13) 7_567
O52 K1 3.08(2) 7_567
O53 K1 2.758(15) 7_567
C1 H1A 0.9700 .
C1 H1B 0.9700 .
C2 H2A 0.9700 .
C2 H2B 0.9700 .
C3 H3A 0.9700 .
C3 H3B 0.9700 .
O16W K2 2.89(5) 7_566
O16W K2 3.02(5) 8_566
O18W K2 3.14(8) 2_656
